data_4127107
loop_
_publ_author_name
'Tindall, Daniel J.'
'Werl\'e, Christophe'
'Goddard, Richard'
'Philipps, Petra'
'Far\`es, Christophe'
'F\"urstner, Alois'

_publ_section_title
;
 Structure and Reactivity of Half-Sandwich Rh(+3) and Ir(+3) Carbene
 Complexes. Catalytic Metathesis of Azobenzene Derivatives.
;
_journal_name_full 'Journal of the American Chemical Society'
_journal_paper_doi 10.1021/jacs.7b12673
_journal_year 2018
_chemical_compound_source pentane
_chemical_formula_moiety 'C15 H13 N O2'
_chemical_formula_sum 'C15 H13 N O2'
_chemical_formula_weight 239.26
_chemical_name_systematic
;
 methyl ((phenyl)imino)(phenyl)acetate
;
_space_group_crystal_system triclinic
_space_group_IT_number 2
_space_group_name_Hall '-P 1'
_space_group_name_H-M_alt 'P -1'
_symmetry_space_group_name_Hall '-P 1'
_symmetry_space_group_name_H-M 'P -1'
_atom_sites_solution_hydrogens geom
_atom_sites_solution_primary direct
_atom_sites_solution_secondary difmap
_audit_block_code TID-TA-386-05_10224_100_K
_audit_creation_date 2016-08-31
_audit_creation_method SHELXL-2017/1
_cell_angle_alpha 86.020(3)
_cell_angle_beta 76.842(2)
_cell_angle_gamma 80.632(2)
_cell_formula_units_Z 2
_cell_length_a 8.1965(12)
_cell_length_b 8.3165(12)
_cell_length_c 9.3034(13)
_cell_measurement_reflns_used 8162
_cell_measurement_temperature 100(2)
_cell_measurement_theta_max 37.0876
_cell_measurement_theta_min 2.4835
_cell_volume 608.95(15)
_computing_cell_refinement 'SAINT software (Bruker AXS, 2004)'
_computing_data_collection 'APEX2 (Bruker AXS, 2005-2013)'
_computing_data_reduction 'SAINT software (Bruker AXS, 2004)'
_computing_molecular_graphics 'DIAMOND (Crystal Impact GbR, 1997-2014)'
_computing_structure_refinement 'SHELXL (G. M. Sheldrick, 2015)'
_computing_structure_solution 'SHELXT (G. M. Sheldrick, 2015)'
_diffrn_ambient_temperature 100(2)
_diffrn_detector_area_resol_mean 66.67
_diffrn_measured_fraction_theta_full 0.998
_diffrn_measured_fraction_theta_max 0.993
_diffrn_measurement_device_type 'Bruker-AXS Kappa Mach3 APEX-II'
_diffrn_measurement_method 'CCD \f- and \w-scans'
_diffrn_radiation_monochromator 'Incoatec Helios mirrors'
_diffrn_radiation_source 1\mS
_diffrn_radiation_type Mo-K\a
_diffrn_radiation_wavelength 0.71073
_diffrn_reflns_av_R_equivalents 0.0557
_diffrn_reflns_av_unetI/netI 0.0483
_diffrn_reflns_Laue_measured_fraction_full 0.998
_diffrn_reflns_Laue_measured_fraction_max 0.993
_diffrn_reflns_limit_h_max 13
_diffrn_reflns_limit_h_min -13
_diffrn_reflns_limit_k_max 13
_diffrn_reflns_limit_k_min -13
_diffrn_reflns_limit_l_max 15
_diffrn_reflns_limit_l_min -15
_diffrn_reflns_number 23580
_diffrn_reflns_point_group_measured_fraction_full 0.998
_diffrn_reflns_point_group_measured_fraction_max 0.993
_diffrn_reflns_theta_full 25.242
_diffrn_reflns_theta_max 36.318
_diffrn_reflns_theta_min 3.029
_exptl_absorpt_coefficient_mu 0.087
_exptl_absorpt_correction_T_max 0.98966
_exptl_absorpt_correction_T_min 0.97698
_exptl_absorpt_correction_type gaussian
_exptl_absorpt_process_details 'SADABS (Bruker AXS, 2012)'
_exptl_crystal_colour colourless
_exptl_crystal_density_diffrn 1.305
_exptl_crystal_description block
_exptl_crystal_F_000 252
_exptl_crystal_size_max 0.350
_exptl_crystal_size_mid 0.293
_exptl_crystal_size_min 0.188
_refine_diff_density_max 0.574
_refine_diff_density_min -0.265
_refine_diff_density_rms 0.060
_refine_ls_extinction_method none
_refine_ls_goodness_of_fit_ref 1.044
_refine_ls_hydrogen_treatment constr
_refine_ls_matrix_type full
_refine_ls_number_parameters 164
_refine_ls_number_reflns 5861
_refine_ls_number_restraints 0
_refine_ls_restrained_S_all 1.044
_refine_ls_R_factor_all 0.0646
_refine_ls_R_factor_gt 0.0477
_refine_ls_shift/su_max 0.000
_refine_ls_shift/su_mean 0.000
_refine_ls_structure_factor_coef Fsqd
_refine_ls_weighting_details 'w=1/[\s^2^(Fo^2^)+(0.0734P)^2^+0.0891P] where P=(Fo^2^+2Fc^2^)/3'
_refine_ls_weighting_scheme calc
_refine_ls_wR_factor_gt 0.1298
_refine_ls_wR_factor_ref 0.1428
_reflns_Friedel_coverage 0.000
_reflns_number_gt 4521
_reflns_number_total 5861
_reflns_threshold_expression 'I > 2\s(I)'
_cod_data_source_file ja7b12673_si_002.cif
_cod_data_source_block 17
_cod_database_code 4127107
_shelx_shelxl_version_number 2017/1
_shelx_space_group_comment
;
The symmetry employed for this shelxl refinement is uniquely defined
by the following loop, which should always be used as a source of
symmetry information in preference to the above space-group names.
They are only intended as comments.
;
_shelx_estimated_absorpt_t_min 0.970
_shelx_estimated_absorpt_t_max 0.984

loop_
_space_group_symop_operation_xyz
'x, y, z'
'-x, -y, -z'

loop_
_atom_site_label
_atom_site_type_symbol
_atom_site_fract_x
_atom_site_fract_y
_atom_site_fract_z
_atom_site_U_iso_or_equiv
_atom_site_adp_type
_atom_site_occupancy
_atom_site_site_symmetry_order
_atom_site_calc_flag
_atom_site_refinement_flags_posn
_atom_site_refinement_flags_adp
C1 C 0.74178(9) 0.38820(10) 0.32426(8) 0.01491(13) Uani 1 1 d . .
C2 C 0.62153(9) 0.37513(9) 0.22437(8) 0.01457(13) Uani 1 1 d . .
C3 C 0.33750(11) 0.39672(12) 0.20710(10) 0.02259(17) Uani 1 1 d . .
H3A H 0.339415 0.491626 0.138475 0.034 Uiso 1 1 calc R U
H3B H 0.223939 0.400307 0.270753 0.034 Uiso 1 1 calc R U
H3C H 0.366470 0.296633 0.151074 0.034 Uiso 1 1 calc R U
C4 C 0.76413(9) 0.25261(10) 0.43273(8) 0.01496(13) Uani 1 1 d . .
C5 C 0.70574(10) 0.10646(10) 0.42217(9) 0.01693(14) Uani 1 1 d . .
H5 H 0.649476 0.094628 0.345693 0.020 Uiso 1 1 calc R U
C6 C 0.72928(10) -0.02203(10) 0.52275(9) 0.01829(15) Uani 1 1 d . .
H6 H 0.690809 -0.121996 0.514315 0.022 Uiso 1 1 calc R U
C7 C 0.80933(11) -0.00342(11) 0.63559(9) 0.01901(15) Uani 1 1 d . .
H7 H 0.825330 -0.090845 0.704771 0.023 Uiso 1 1 calc R U
C8 C 0.86617(11) 0.14252(11) 0.64785(9) 0.01971(15) Uani 1 1 d . .
H8 H 0.919684 0.154826 0.726049 0.024 Uiso 1 1 calc R U
C9 C 0.84519(10) 0.27022(11) 0.54657(9) 0.01771(14) Uani 1 1 d . .
H9 H 0.885663 0.369287 0.554397 0.021 Uiso 1 1 calc R U
C10 C 0.79612(10) 0.64036(10) 0.21232(8) 0.01538(13) Uani 1 1 d . .
C11 C 0.93158(10) 0.68057(10) 0.10202(9) 0.01668(14) Uani 1 1 d . .
H11 H 1.039179 0.613771 0.089236 0.020 Uiso 1 1 calc R U
C12 C 0.90893(10) 0.81798(10) 0.01122(9) 0.01750(14) Uani 1 1 d . .
H12 H 1.000436 0.843333 -0.065411 0.021 Uiso 1 1 calc R U
C13 C 0.75302(11) 0.91903(10) 0.03159(9) 0.01786(14) Uani 1 1 d . .
H13 H 0.739023 1.015099 -0.028612 0.021 Uiso 1 1 calc R U
C14 C 0.61793(10) 0.87838(10) 0.14064(9) 0.01831(15) Uani 1 1 d . .
H14 H 0.510809 0.946022 0.153482 0.022 Uiso 1 1 calc R U
C15 C 0.63815(10) 0.73954(10) 0.23115(9) 0.01761(14) Uani 1 1 d . .
H15 H 0.545229 0.712264 0.305283 0.021 Uiso 1 1 calc R U
N1 N 0.82672(9) 0.50631(9) 0.31041(8) 0.01750(13) Uani 1 1 d . .
O1 O 0.66979(8) 0.34511(8) 0.09534(7) 0.02023(13) Uani 1 1 d . .
O2 O 0.46009(7) 0.39906(8) 0.29756(6) 0.01774(12) Uani 1 1 d . .

loop_
_atom_site_aniso_label
_atom_site_aniso_U_11
_atom_site_aniso_U_22
_atom_site_aniso_U_33
_atom_site_aniso_U_23
_atom_site_aniso_U_13
_atom_site_aniso_U_12
C1 0.0157(3) 0.0156(3) 0.0131(3) -0.0018(2) -0.0032(2) -0.0007(2)
C2 0.0168(3) 0.0125(3) 0.0142(3) 0.0000(2) -0.0039(2) -0.0010(2)
C3 0.0188(3) 0.0258(4) 0.0249(4) -0.0011(3) -0.0094(3) -0.0018(3)
C4 0.0165(3) 0.0158(3) 0.0120(3) -0.0015(2) -0.0030(2) -0.0006(2)
C5 0.0193(3) 0.0174(3) 0.0151(3) -0.0003(2) -0.0062(2) -0.0026(3)
C6 0.0211(3) 0.0173(3) 0.0168(3) 0.0006(3) -0.0051(3) -0.0029(3)
C7 0.0212(3) 0.0219(4) 0.0127(3) 0.0016(3) -0.0033(2) -0.0013(3)
C8 0.0231(4) 0.0245(4) 0.0124(3) -0.0011(3) -0.0061(3) -0.0029(3)
C9 0.0209(3) 0.0191(4) 0.0137(3) -0.0029(3) -0.0046(2) -0.0029(3)
C10 0.0178(3) 0.0144(3) 0.0150(3) -0.0014(2) -0.0049(2) -0.0033(2)
C11 0.0163(3) 0.0159(3) 0.0181(3) -0.0029(2) -0.0041(2) -0.0018(2)
C12 0.0188(3) 0.0180(3) 0.0158(3) -0.0015(3) -0.0029(2) -0.0043(3)
C13 0.0227(3) 0.0158(3) 0.0157(3) -0.0017(2) -0.0056(3) -0.0021(3)
C14 0.0190(3) 0.0172(3) 0.0179(3) -0.0038(3) -0.0039(3) 0.0010(3)
C15 0.0176(3) 0.0172(3) 0.0166(3) -0.0021(3) -0.0009(2) -0.0020(3)
N1 0.0189(3) 0.0171(3) 0.0172(3) 0.0002(2) -0.0053(2) -0.0031(2)
O1 0.0220(3) 0.0245(3) 0.0137(2) -0.0031(2) -0.0033(2) -0.0018(2)
O2 0.0151(2) 0.0218(3) 0.0160(2) -0.0019(2) -0.00367(19) -0.0011(2)

loop_
_atom_type_symbol
_atom_type_description
_atom_type_scat_dispersion_real
_atom_type_scat_dispersion_imag
_atom_type_scat_source
C C 0.0033 0.0016 'International Tables Vol C Tables 4.2.6.8 and 6.1.1.4'
H H 0.0000 0.0000 'International Tables Vol C Tables 4.2.6.8 and 6.1.1.4'
N N 0.0061 0.0033 'International Tables Vol C Tables 4.2.6.8 and 6.1.1.4'
O O 0.0106 0.0060 'International Tables Vol C Tables 4.2.6.8 and 6.1.1.4'

loop_
_exptl_crystal_face_index_h
_exptl_crystal_face_index_k
_exptl_crystal_face_index_l
_exptl_crystal_face_perp_dist
-1.00 -1.00 -1.00 0.0940
1.00 1.00 1.00 0.0460
3.00 -2.00 -3.00 0.1370
-3.00 2.00 3.00 0.1260
0.00 -1.00 2.00 0.1590
3.00 -4.00 1.00 0.0990
-3.00 4.00 -1.00 0.1190
-2.00 4.00 -3.00 0.1180

loop_
_geom_angle_atom_site_label_1
_geom_angle_atom_site_label_2
_geom_angle_atom_site_label_3
_geom_angle
N1 C1 C4 121.13(7)
N1 C1 C2 121.83(7)
C4 C1 C2 116.95(7)
O1 C2 O2 125.34(7)
O1 C2 C1 122.93(7)
O2 C2 C1 111.73(6)
C5 C4 C9 119.60(7)
C5 C4 C1 120.46(7)
C9 C4 C1 119.94(7)
C6 C5 C4 120.45(7)
C7 C6 C5 119.60(8)
C6 C7 C8 120.29(8)
C9 C8 C7 120.34(7)
C8 C9 C4 119.72(8)
C11 C10 C15 119.79(7)
C11 C10 N1 118.52(7)
C15 C10 N1 121.49(7)
C12 C11 C10 119.99(7)
C11 C12 C13 120.45(8)
C14 C13 C12 119.53(8)
C13 C14 C15 120.62(7)
C14 C15 C10 119.59(7)
C1 N1 C10 120.35(7)
C2 O2 C3 114.70(6)

loop_
_geom_bond_atom_site_label_1
_geom_bond_atom_site_label_2
_geom_bond_distance
C1 N1 1.2768(11)
C1 C4 1.4773(11)
C1 C2 1.5208(11)
C2 O1 1.2054(9)
C2 O2 1.3330(10)
C3 O2 1.4533(10)
C4 C5 1.3940(12)
C4 C9 1.3993(11)
C5 C6 1.3896(11)
C6 C7 1.3877(12)
C7 C8 1.3894(13)
C8 C9 1.3859(12)
C10 C11 1.3972(11)
C10 C15 1.3988(11)
C10 N1 1.4179(10)
C11 C12 1.3864(12)
C12 C13 1.3919(12)
C13 C14 1.3901(12)
C14 C15 1.3914(12)
